data_7716831
loop_
_publ_author_name
'Debnath, Suparno'
'Giri, Sandip'
'Mani, Ganesan'

_publ_section_title
;
 Selective synthesis of the missing tiara-like Ni<sub>10</sub>,
 Ni<sub>5</sub> and Ni<sub>6</sub> thiolates by the C-S bond cleavage of
 bis(thioether) molecules with a DFT study.
;
_journal_issue 35
_journal_name_full 'Dalton transactions (Cambridge, England : 2003)'
_journal_page_first 14875
_journal_page_last 14886
_journal_paper_doi 10.1039/d4dt02047b
_journal_volume 53
_journal_year 2024
_chemical_formula_sum 'C84 H84 Ni6 S12'
_chemical_formula_weight 1830.49
_space_group_crystal_system tetragonal
_space_group_IT_number 114
_space_group_name_Hall 'P -4 2n'
_space_group_name_H-M_alt 'P -4 21 c'
_atom_sites_solution_hydrogens geom
_audit_creation_method SHELXL-2019/3
_audit_update_record
;
2024-07-12 deposited with the CCDC.	2024-08-14 downloaded from the CCDC.
;
_cell_angle_alpha 90
_cell_angle_beta 90
_cell_angle_gamma 90
_cell_formula_units_Z 4
_cell_length_a 18.8191(8)
_cell_length_b 18.8191(8)
_cell_length_c 23.116(3)
_cell_measurement_reflns_used 216649
_cell_measurement_temperature 120(2)
_cell_measurement_theta_max 25.329
_cell_measurement_theta_min 2.068
_cell_volume 8186.7(12)
_computing_molecular_graphics ortep
_computing_publication_material ciftab
_computing_structure_refinement 'SHELXL-2019/2 (Sheldrick, 2019)'
_computing_structure_solution 'SHELXT 2018/2 (Sheldrick, 2018)'
_diffrn_ambient_temperature 120(2)
_diffrn_measured_fraction_theta_full 0.999
_diffrn_measured_fraction_theta_max 0.999
_diffrn_measurement_device_type 'D8 QUEST'
_diffrn_measurement_method '\w scans'
_diffrn_radiation_type MoK\a
_diffrn_radiation_wavelength 0.71073
_diffrn_reflns_av_R_equivalents 0.1124
_diffrn_reflns_av_unetI/netI 0.0295
_diffrn_reflns_Laue_measured_fraction_full 0.999
_diffrn_reflns_Laue_measured_fraction_max 0.999
_diffrn_reflns_limit_h_max 22
_diffrn_reflns_limit_h_min -22
_diffrn_reflns_limit_k_max 22
_diffrn_reflns_limit_k_min -22
_diffrn_reflns_limit_l_max 27
_diffrn_reflns_limit_l_min -27
_diffrn_reflns_number 216649
_diffrn_reflns_point_group_measured_fraction_full 0.999
_diffrn_reflns_point_group_measured_fraction_max 0.999
_diffrn_reflns_theta_full 25.242
_diffrn_reflns_theta_max 25.329
_diffrn_reflns_theta_min 2.068
_diffrn_source 'Fine focused sealed tube'
_exptl_absorpt_coefficient_mu 1.701
_exptl_absorpt_correction_T_max 0.6048
_exptl_absorpt_correction_T_min 0.4920
_exptl_absorpt_correction_type multi-scan
_exptl_crystal_colour dark-brown
_exptl_crystal_density_diffrn 1.485
_exptl_crystal_description needle
_exptl_crystal_F_000 3792
_exptl_crystal_size_max 0.279
_exptl_crystal_size_mid 0.153
_exptl_crystal_size_min 0.107
_refine_diff_density_max 0.334
_refine_diff_density_min -0.301
_refine_diff_density_rms 0.051
_refine_ls_abs_structure_details
;
 Refined as an inversion twin.
;
_refine_ls_abs_structure_Flack 0.006(11)
_refine_ls_extinction_method none
_refine_ls_goodness_of_fit_ref 1.089
_refine_ls_hydrogen_treatment constr
_refine_ls_matrix_type full
_refine_ls_number_parameters 462
_refine_ls_number_reflns 7478
_refine_ls_number_restraints 0
_refine_ls_restrained_S_all 1.089
_refine_ls_R_factor_all 0.0270
_refine_ls_R_factor_gt 0.0225
_refine_ls_shift/su_max 0.001
_refine_ls_shift/su_mean 0.000
_refine_ls_structure_factor_coef Fsqd
_refine_ls_weighting_details 'w=1/[\s^2^(Fo^2^)+(0.0201P)^2^+2.4514P] where P=(Fo^2^+2Fc^2^)/3'
_refine_ls_weighting_scheme calc
_refine_ls_wR_factor_gt 0.0516
_refine_ls_wR_factor_ref 0.0541
_reflns_Friedel_coverage 0.831
_reflns_Friedel_fraction_full 1.000
_reflns_Friedel_fraction_max 0.999
_reflns_number_gt 6994
_reflns_number_total 7478
_reflns_threshold_expression 'I > 2\s(I)'
_cod_data_source_file d4dt02047b2.cif
_cod_data_source_block Ni6
_cod_depositor_comments 'Adding full bibliography for 7716829--7716831.cif.'
_cod_original_cell_volume 8186.7(13)
_cod_database_code 7716831
_shelx_shelxl_version_number 2019/3
_shelx_space_group_comment
;
The symmetry employed for this shelxl refinement is uniquely defined
by the following loop, which should always be used as a source of
symmetry information in preference to the above space-group names.
They are only intended as comments.
;

loop_
_space_group_symop_operation_xyz
'x, y, z'
'y, -x, -z'
'-x, -y, z'
'-y, x, -z'
'x+1/2, -y+1/2, -z+1/2'
'-y+1/2, -x+1/2, z+1/2'
'-x+1/2, y+1/2, -z+1/2'
'y+1/2, x+1/2, z+1/2'

loop_
_atom_site_label
_atom_site_type_symbol
_atom_site_fract_x
_atom_site_fract_y
_atom_site_fract_z
_atom_site_U_iso_or_equiv
_atom_site_adp_type
_atom_site_occupancy
_atom_site_site_symmetry_order
_atom_site_calc_flag
_atom_site_refinement_flags_posn
_atom_site_refinement_flags_adp
_atom_site_refinement_flags_occupancy
_atom_site_disorder_assembly
_atom_site_disorder_group
C1 C 0.34393(18) -0.08156(18) 0.50236(16) 0.0255(8) Uani 1 1 d . . . . .
H8A H 0.361175 -0.122154 0.479026 0.031 Uiso 1 1 calc R U . . .
H8B H 0.358952 -0.089334 0.542915 0.031 Uiso 1 1 calc R U . . .
C2 C 0.26340(18) -0.07883(18) 0.49958(15) 0.0232(8) Uani 1 1 d . . . . .
C3 C 0.22881(19) -0.0534(2) 0.45082(16) 0.0294(8) Uani 1 1 d . . . . .
H10 H 0.255804 -0.033531 0.420073 0.035 Uiso 1 1 calc R U . . .
C4 C 0.1556(2) -0.0564(2) 0.44630(17) 0.0330(9) Uani 1 1 d . . . . .
H11 H 0.132656 -0.038948 0.412558 0.040 Uiso 1 1 calc R U . . .
C5 C 0.1158(2) -0.0848(2) 0.49070(17) 0.0322(9) Uani 1 1 d . . . . .
H12 H 0.065576 -0.087589 0.487442 0.039 Uiso 1 1 calc R U . . .
C6 C 0.1493(2) -0.1092(2) 0.53979(17) 0.0338(9) Uani 1 1 d . . . . .
H13 H 0.121946 -0.128569 0.570560 0.041 Uiso 1 1 calc R U . . .
C7 C 0.2228(2) -0.1057(2) 0.54454(17) 0.0306(9) Uani 1 1 d . . . . .
H14 H 0.245453 -0.121846 0.578854 0.037 Uiso 1 1 calc R U . . .
C8 C 0.4367(2) 0.14539(19) 0.41603(15) 0.0270(8) Uani 1 1 d . . . . .
H1A H 0.471728 0.155012 0.385031 0.032 Uiso 1 1 calc R U . . .
H1B H 0.405422 0.106408 0.402726 0.032 Uiso 1 1 calc R U . . .
C9 C 0.39253(19) 0.21117(18) 0.42602(15) 0.0240(8) Uani 1 1 d . . . . .
C10 C 0.4143(2) 0.27739(19) 0.40609(15) 0.0294(9) Uani 1 1 d . . . . .
H3 H 0.458259 0.281758 0.386209 0.035 Uiso 1 1 calc R U . . .
C11 C 0.3725(2) 0.3372(2) 0.41494(18) 0.0373(10) Uani 1 1 d . . . . .
H4 H 0.387667 0.382184 0.400916 0.045 Uiso 1 1 calc R U . . .
C12 C 0.3086(2) 0.3312(2) 0.44424(18) 0.0397(10) Uani 1 1 d . . . . .
H5 H 0.279893 0.371980 0.450372 0.048 Uiso 1 1 calc R U . . .
C13 C 0.2868(2) 0.2660(2) 0.46448(18) 0.0389(10) Uani 1 1 d . . . . .
H6 H 0.243295 0.262043 0.485078 0.047 Uiso 1 1 calc R U . . .
C14 C 0.3277(2) 0.2063(2) 0.45501(16) 0.0314(9) Uani 1 1 d . . . . .
H7 H 0.311607 0.161371 0.468399 0.038 Uiso 1 1 calc R U . . .
C15 C 0.24850(16) 0.09199(18) 0.60233(16) 0.0271(7) Uani 1 1 d . . . . .
H15A H 0.262342 0.142192 0.596284 0.033 Uiso 1 1 calc R U . . .
H15B H 0.220043 0.076625 0.568553 0.033 Uiso 1 1 calc R U . . .
C16 C 0.20432(18) 0.08615(19) 0.65614(15) 0.0253(8) Uani 1 1 d . . . . .
C17 C 0.2205(2) 0.1271(2) 0.70465(17) 0.0313(9) Uani 1 1 d . . . . .
H21 H 0.260220 0.158264 0.703469 0.038 Uiso 1 1 calc R U . . .
C18 C 0.1800(2) 0.1232(2) 0.75448(18) 0.0368(9) Uani 1 1 d . . . . .
H20 H 0.192062 0.151246 0.787186 0.044 Uiso 1 1 calc R U . . .
C19 C 0.1217(2) 0.0783(2) 0.75662(19) 0.0373(10) Uani 1 1 d . . . . .
H19 H 0.093360 0.075764 0.790546 0.045 Uiso 1 1 calc R U . . .
C20 C 0.1053(2) 0.0371(2) 0.70902(18) 0.0362(10) Uani 1 1 d . . . . .
H18 H 0.065579 0.006027 0.710436 0.043 Uiso 1 1 calc R U . . .
C21 C 0.14626(19) 0.04075(19) 0.65897(17) 0.0300(9) Uani 1 1 d . . . . .
H17 H 0.134435 0.012011 0.626584 0.036 Uiso 1 1 calc R U . . .
C22 C 0.48970(17) 0.21905(16) 0.60416(16) 0.0221(7) Uani 1 1 d . . . . .
H22A H 0.519044 0.207184 0.638366 0.027 Uiso 1 1 calc R U . . .
H22B H 0.517198 0.207178 0.568946 0.027 Uiso 1 1 calc R U . . .
C23 C 0.47190(16) 0.29676(16) 0.60447(16) 0.0219(7) Uani 1 1 d . . . . .
C24 C 0.4598(2) 0.3323(2) 0.55285(17) 0.0327(9) Uani 1 1 d . . . . .
H28 H 0.464104 0.307499 0.517222 0.039 Uiso 1 1 calc R U . . .
C25 C 0.4414(2) 0.4036(2) 0.5527(2) 0.0432(11) Uani 1 1 d . . . . .
H27 H 0.433161 0.427454 0.517146 0.052 Uiso 1 1 calc R U . . .
C26 C 0.4350(2) 0.4395(2) 0.6039(3) 0.0491(11) Uani 1 1 d . . . . .
H26 H 0.422382 0.488401 0.603776 0.059 Uiso 1 1 calc R U . . .
C27 C 0.4468(3) 0.4054(2) 0.6552(2) 0.0517(12) Uani 1 1 d . . . . .
H25 H 0.442497 0.430597 0.690578 0.062 Uiso 1 1 calc R U . . .
C28 C 0.4654(2) 0.3331(2) 0.65572(18) 0.0378(10) Uani 1 1 d . . . . .
H24 H 0.473334 0.309457 0.691427 0.045 Uiso 1 1 calc R U . . .
C29 C 0.33146(19) -0.06981(18) 0.72085(15) 0.0238(8) Uani 1 1 d . . . . .
H29A H 0.287738 -0.054740 0.700438 0.029 Uiso 1 1 calc R U . . .
H29B H 0.359428 -0.100322 0.694411 0.029 Uiso 1 1 calc R U . . .
C30 C 0.31235(18) -0.11053(18) 0.77425(14) 0.0225(7) Uani 1 1 d . . . . .
C31 C 0.2607(2) -0.0856(2) 0.81227(17) 0.0323(9) Uani 1 1 d . . . . .
H35 H 0.236838 -0.042338 0.803821 0.039 Uiso 1 1 calc R U . . .
C32 C 0.2434(2) -0.1223(2) 0.86184(18) 0.0405(10) Uani 1 1 d . . . . .
H34 H 0.207767 -0.104307 0.886999 0.049 Uiso 1 1 calc R U . . .
C33 C 0.2779(2) -0.1855(2) 0.87523(18) 0.0399(11) Uani 1 1 d . . . . .
H33 H 0.266656 -0.210533 0.909718 0.048 Uiso 1 1 calc R U . . .
C34 C 0.3286(2) -0.2113(2) 0.83783(18) 0.0348(10) Uani 1 1 d . . . . .
H32 H 0.352071 -0.254757 0.846443 0.042 Uiso 1 1 calc R U . . .
C35 C 0.34576(19) -0.1749(2) 0.78793(17) 0.0280(8) Uani 1 1 d . . . . .
H31 H 0.380699 -0.193646 0.762518 0.034 Uiso 1 1 calc R U . . .
C36 C 0.4656(2) 0.14079(18) 0.80014(15) 0.0224(8) Uani 1 1 d . . . . .
H36A H 0.433364 0.103956 0.815849 0.027 Uiso 1 1 calc R U . . .
H36B H 0.508487 0.142267 0.824889 0.027 Uiso 1 1 calc R U . . .
C37 C 0.42903(19) 0.21166(18) 0.80243(14) 0.0219(8) Uani 1 1 d . . . . .
C38 C 0.3554(2) 0.2153(2) 0.79885(17) 0.0339(9) Uani 1 1 d . . . . .
H42 H 0.328601 0.172761 0.795559 0.041 Uiso 1 1 calc R U . . .
C39 C 0.3209(2) 0.2797(2) 0.80002(18) 0.0415(11) Uani 1 1 d . . . . .
H41 H 0.270480 0.281230 0.797839 0.050 Uiso 1 1 calc R U . . .
C40 C 0.3594(2) 0.3424(2) 0.80436(17) 0.0369(10) Uani 1 1 d . . . . .
H40 H 0.335645 0.386997 0.804160 0.044 Uiso 1 1 calc R U . . .
C41 C 0.4326(2) 0.3395(2) 0.80899(16) 0.0327(9) Uani 1 1 d . . . . .
H39 H 0.459215 0.382076 0.813049 0.039 Uiso 1 1 calc R U . . .
C42 C 0.4672(2) 0.27436(19) 0.80771(15) 0.0260(8) Uani 1 1 d . . . . .
H38 H 0.517502 0.272733 0.810491 0.031 Uiso 1 1 calc R U . . .
Ni1 Ni 0.500000 0.000000 0.47481(3) 0.02013(14) Uani 1 2 d S T P . .
Ni2 Ni 0.40053(2) 0.08113(2) 0.54222(2) 0.01832(10) Uani 1 1 d . . . . .
Ni3 Ni 0.39957(2) 0.08558(2) 0.67229(2) 0.01687(10) Uani 1 1 d . . . . .
Ni4 Ni 0.500000 0.000000 0.73318(2) 0.01694(13) Uani 1 2 d S T P . .
S1 S 0.38399(5) 0.00047(5) 0.47536(3) 0.02142(18) Uani 1 1 d . . . . .
S2 S 0.48432(5) 0.11662(5) 0.48186(4) 0.02122(18) Uani 1 1 d . . . . .
S3 S 0.32885(4) 0.03672(4) 0.60770(4) 0.02074(17) Uani 1 1 d . . . . .
S4 S 0.40664(4) 0.16762(4) 0.60562(4) 0.01952(16) Uani 1 1 d . . . . .
S5 S 0.38389(4) 0.00853(4) 0.74146(4) 0.01924(18) Uani 1 1 d . . . . .
S6 S 0.49163(4) 0.11618(4) 0.72582(3) 0.01843(18) Uani 1 1 d . . . . .

loop_
_atom_site_aniso_label
_atom_site_aniso_U_11
_atom_site_aniso_U_22
_atom_site_aniso_U_33
_atom_site_aniso_U_23
_atom_site_aniso_U_13
_atom_site_aniso_U_12
C1 0.0272(19) 0.0189(18) 0.031(2) -0.0007(15) 0.0000(15) -0.0036(15)
C2 0.0250(18) 0.0169(17) 0.028(2) -0.0061(14) 0.0004(15) -0.0034(15)
C3 0.028(2) 0.035(2) 0.026(2) 0.0011(16) -0.0001(16) -0.0041(17)
C4 0.030(2) 0.034(2) 0.034(2) -0.0014(17) -0.0052(17) -0.0024(17)
C5 0.0254(19) 0.031(2) 0.040(2) -0.0067(18) 0.0040(17) -0.0029(16)
C6 0.034(2) 0.033(2) 0.035(2) -0.0021(18) 0.0085(17) -0.0124(18)
C7 0.036(2) 0.027(2) 0.029(2) 0.0043(16) -0.0011(17) -0.0072(17)
C8 0.038(2) 0.028(2) 0.0150(18) 0.0042(14) 0.0020(16) 0.0009(17)
C9 0.0283(19) 0.0266(18) 0.0169(18) -0.0002(14) -0.0055(15) 0.0001(15)
C10 0.0301(19) 0.0317(19) 0.026(2) 0.0048(15) 0.0013(16) 0.0015(16)
C11 0.041(2) 0.029(2) 0.042(2) 0.0096(18) -0.0007(19) 0.0043(18)
C12 0.035(2) 0.041(2) 0.043(3) 0.004(2) -0.0033(19) 0.0141(19)
C13 0.021(2) 0.056(3) 0.040(2) 0.007(2) 0.0007(17) 0.0053(19)
C14 0.029(2) 0.040(2) 0.025(2) 0.0046(17) -0.0046(16) -0.0054(18)
C15 0.0214(16) 0.0352(19) 0.0248(19) 0.0083(18) -0.0044(16) -0.0015(14)
C16 0.0221(17) 0.0270(19) 0.0267(19) 0.0077(16) -0.0021(15) 0.0032(15)
C17 0.0244(19) 0.033(2) 0.036(2) 0.0016(17) 0.0002(16) -0.0039(17)
C18 0.039(2) 0.038(2) 0.034(2) -0.0010(18) 0.0045(19) -0.0019(19)
C19 0.035(2) 0.035(2) 0.042(2) 0.0075(19) 0.0111(19) 0.0049(18)
C20 0.028(2) 0.028(2) 0.053(3) 0.0067(18) 0.0084(19) -0.0022(17)
C21 0.0245(19) 0.0244(19) 0.041(2) 0.0028(17) 0.0021(17) 0.0008(15)
C22 0.0239(16) 0.0210(16) 0.0214(17) 0.0028(16) -0.0008(17) -0.0049(13)
C23 0.0207(15) 0.0225(16) 0.0225(17) 0.0016(17) 0.0026(16) -0.0059(13)
C24 0.039(2) 0.032(2) 0.027(2) 0.0082(17) -0.0001(17) -0.0011(18)
C25 0.038(2) 0.037(2) 0.054(3) 0.021(2) 0.000(2) -0.003(2)
C26 0.035(2) 0.0230(19) 0.089(4) 0.001(3) 0.000(3) -0.0005(17)
C27 0.054(3) 0.039(3) 0.062(3) -0.025(2) 0.000(2) 0.003(2)
C28 0.047(3) 0.034(2) 0.032(2) -0.0068(19) -0.0046(19) 0.0002(19)
C29 0.0224(18) 0.0252(19) 0.0237(18) 0.0039(15) -0.0010(15) -0.0052(15)
C30 0.0195(17) 0.0237(18) 0.0241(18) 0.0014(15) -0.0033(14) -0.0072(14)
C31 0.034(2) 0.030(2) 0.034(2) 0.0026(17) 0.0019(17) -0.0011(17)
C32 0.042(2) 0.043(3) 0.036(2) 0.0009(19) 0.0129(19) -0.003(2)
C33 0.044(3) 0.045(3) 0.031(2) 0.0147(18) -0.0027(18) -0.015(2)
C34 0.031(2) 0.031(2) 0.043(3) 0.0130(18) -0.0091(19) -0.0083(17)
C35 0.0218(19) 0.029(2) 0.033(2) 0.0048(17) -0.0004(16) -0.0034(16)
C36 0.0262(19) 0.0224(18) 0.0188(18) 0.0015(14) 0.0001(15) 0.0027(15)
C37 0.0273(19) 0.0234(18) 0.0149(17) -0.0015(14) -0.0008(14) 0.0025(15)
C38 0.030(2) 0.034(2) 0.038(2) -0.0038(18) -0.0014(17) -0.0014(18)
C39 0.028(2) 0.043(3) 0.053(3) -0.007(2) -0.0040(19) 0.0095(19)
C40 0.041(2) 0.033(2) 0.037(2) -0.0090(19) -0.0085(19) 0.0133(19)
C41 0.043(2) 0.0253(19) 0.030(2) -0.0045(16) -0.0070(18) 0.0029(17)
C42 0.0272(19) 0.0278(19) 0.0232(19) -0.0013(15) -0.0041(15) 0.0036(16)
Ni1 0.0219(3) 0.0181(3) 0.0204(3) 0.000 0.000 -0.0018(3)
Ni2 0.0202(2) 0.0188(2) 0.0160(2) 0.00085(17) -0.00069(18) -0.00317(19)
Ni3 0.0178(2) 0.0170(2) 0.0159(2) 0.00154(17) -0.00008(17) -0.00189(18)
Ni4 0.0162(3) 0.0163(3) 0.0183(3) 0.000 0.000 -0.0016(3)
S1 0.0229(4) 0.0205(4) 0.0209(4) -0.0004(4) -0.0014(3) -0.0028(4)
S2 0.0240(4) 0.0195(4) 0.0202(4) 0.0004(3) 0.0021(4) -0.0016(4)
S3 0.0214(4) 0.0226(4) 0.0182(4) 0.0019(4) -0.0011(4) -0.0051(3)
S4 0.0220(4) 0.0184(4) 0.0182(4) 0.0018(4) -0.0006(4) -0.0036(3)
S5 0.0179(4) 0.0191(4) 0.0207(4) 0.0029(3) 0.0006(3) -0.0023(3)
S6 0.0198(4) 0.0183(4) 0.0172(4) 0.0010(3) -0.0005(3) -0.0017(3)

loop_
_atom_type_symbol
_atom_type_description
_atom_type_scat_dispersion_real
_atom_type_scat_dispersion_imag
_atom_type_scat_source
C C 0.0033 0.0016 'International Tables Vol C Tables 4.2.6.8 and 6.1.1.4'
H H 0.0000 0.0000 'International Tables Vol C Tables 4.2.6.8 and 6.1.1.4'
Ni Ni 0.3393 1.1124 'International Tables Vol C Tables 4.2.6.8 and 6.1.1.4'
S S 0.1246 0.1234 'International Tables Vol C Tables 4.2.6.8 and 6.1.1.4'

loop_
_geom_angle_atom_site_label_1
_geom_angle_atom_site_label_2
_geom_angle_atom_site_label_3
_geom_angle
_geom_angle_site_symmetry_1
_geom_angle_site_symmetry_3
_geom_angle_publ_flag
C2 C1 S1 111.6(2) . . ?
C2 C1 H8A 109.3 . . ?
S1 C1 H8A 109.3 . . ?
C2 C1 H8B 109.3 . . ?
S1 C1 H8B 109.3 . . ?
H8A C1 H8B 108.0 . . ?
C7 C2 C3 118.5(3) . . ?
C7 C2 C1 120.4(3) . . ?
C3 C2 C1 121.0(3) . . ?
C4 C3 C2 121.0(4) . . ?
C4 C3 H10 119.5 . . ?
C2 C3 H10 119.5 . . ?
C5 C4 C3 120.0(4) . . ?
C5 C4 H11 120.0 . . ?
C3 C4 H11 120.0 . . ?
C6 C5 C4 119.7(4) . . ?
C6 C5 H12 120.2 . . ?
C4 C5 H12 120.2 . . ?
C5 C6 C7 120.3(4) . . ?
C5 C6 H13 119.9 . . ?
C7 C6 H13 119.9 . . ?
C2 C7 C6 120.5(4) . . ?
C2 C7 H14 119.8 . . ?
C6 C7 H14 119.8 . . ?
C9 C8 S2 112.4(2) . . ?
C9 C8 H1A 109.1 . . ?
S2 C8 H1A 109.1 . . ?
C9 C8 H1B 109.1 . . ?
S2 C8 H1B 109.1 . . ?
H1A C8 H1B 107.8 . . ?
C10 C9 C14 118.4(3) . . ?
C10 C9 C8 121.5(3) . . ?
C14 C9 C8 120.1(3) . . ?
C11 C10 C9 120.7(3) . . ?
C11 C10 H3 119.6 . . ?
C9 C10 H3 119.6 . . ?
C12 C11 C10 119.8(4) . . ?
C12 C11 H4 120.1 . . ?
C10 C11 H4 120.1 . . ?
C13 C12 C11 119.9(4) . . ?
C13 C12 H5 120.0 . . ?
C11 C12 H5 120.0 . . ?
C12 C13 C14 120.4(4) . . ?
C12 C13 H6 119.8 . . ?
C14 C13 H6 119.8 . . ?
C13 C14 C9 120.7(4) . . ?
C13 C14 H7 119.6 . . ?
C9 C14 H7 119.6 . . ?
C16 C15 S3 111.0(2) . . ?
C16 C15 H15A 109.4 . . ?
S3 C15 H15A 109.4 . . ?
C16 C15 H15B 109.4 . . ?
S3 C15 H15B 109.4 . . ?
H15A C15 H15B 108.0 . . ?
C21 C16 C17 118.3(3) . . ?
C21 C16 C15 121.4(3) . . ?
C17 C16 C15 120.3(3) . . ?
C18 C17 C16 121.3(4) . . ?
C18 C17 H21 119.4 . . ?
C16 C17 H21 119.4 . . ?
C17 C18 C19 119.9(4) . . ?
C17 C18 H20 120.0 . . ?
C19 C18 H20 120.0 . . ?
C20 C19 C18 119.4(4) . . ?
C20 C19 H19 120.3 . . ?
C18 C19 H19 120.3 . . ?
C19 C20 C21 120.7(4) . . ?
C19 C20 H18 119.6 . . ?
C21 C20 H18 119.6 . . ?
C16 C21 C20 120.3(4) . . ?
C16 C21 H17 119.8 . . ?
C20 C21 H17 119.8 . . ?
C23 C22 S4 108.8(2) . . ?
C23 C22 H22A 109.9 . . ?
S4 C22 H22A 109.9 . . ?
C23 C22 H22B 109.9 . . ?
S4 C22 H22B 109.9 . . ?
H22A C22 H22B 108.3 . . ?
C28 C23 C24 119.1(3) . . ?
C28 C23 C22 120.7(3) . . ?
C24 C23 C22 120.2(3) . . ?
C25 C24 C23 120.6(4) . . ?
C25 C24 H28 119.7 . . ?
C23 C24 H28 119.7 . . ?
C26 C25 C24 119.9(4) . . ?
C26 C25 H27 120.0 . . ?
C24 C25 H27 120.0 . . ?
C27 C26 C25 120.2(4) . . ?
C27 C26 H26 119.9 . . ?
C25 C26 H26 119.9 . . ?
C26 C27 C28 120.3(4) . . ?
C26 C27 H25 119.9 . . ?
C28 C27 H25 119.9 . . ?
C23 C28 C27 119.8(4) . . ?
C23 C28 H24 120.1 . . ?
C27 C28 H24 120.1 . . ?
C30 C29 S5 109.0(2) . . ?
C30 C29 H29A 109.9 . . ?
S5 C29 H29A 109.9 . . ?
C30 C29 H29B 109.9 . . ?
S5 C29 H29B 109.9 . . ?
H29A C29 H29B 108.3 . . ?
C31 C30 C35 117.5(3) . . ?
C31 C30 C29 121.1(3) . . ?
C35 C30 C29 121.4(3) . . ?
C32 C31 C30 121.4(4) . . ?
C32 C31 H35 119.3 . . ?
C30 C31 H35 119.3 . . ?
C31 C32 C33 120.3(4) . . ?
C31 C32 H34 119.9 . . ?
C33 C32 H34 119.9 . . ?
C34 C33 C32 119.1(4) . . ?
C34 C33 H33 120.5 . . ?
C32 C33 H33 120.5 . . ?
C33 C34 C35 120.8(4) . . ?
C33 C34 H32 119.6 . . ?
C35 C34 H32 119.6 . . ?
C34 C35 C30 120.9(4) . . ?
C34 C35 H31 119.5 . . ?
C30 C35 H31 119.6 . . ?
C37 C36 S6 112.2(2) . . ?
C37 C36 H36A 109.2 . . ?
S6 C36 H36A 109.2 . . ?
C37 C36 H36B 109.2 . . ?
S6 C36 H36B 109.2 . . ?
H36A C36 H36B 107.9 . . ?
C42 C37 C38 118.6(3) . . ?
C42 C37 C36 121.5(3) . . ?
C38 C37 C36 119.9(3) . . ?
C39 C38 C37 121.0(4) . . ?
C39 C38 H42 119.5 . . ?
C37 C38 H42 119.5 . . ?
C38 C39 C40 120.2(4) . . ?
C38 C39 H41 119.9 . . ?
C40 C39 H41 119.9 . . ?
C41 C40 C39 119.4(4) . . ?
C41 C40 H40 120.3 . . ?
C39 C40 H40 120.3 . . ?
C40 C41 C42 120.1(4) . . ?
C40 C41 H39 120.0 . . ?
C42 C41 H39 120.0 . . ?
C37 C42 C41 120.7(3) . . ?
C37 C42 H38 119.6 . . ?
C41 C42 H38 119.6 . . ?
S1 Ni1 S1 179.33(5) 3_655 . ?
S1 Ni1 S2 82.11(3) 3_655 3_655 ?
S1 Ni1 S2 97.84(3) . 3_655 ?
S1 Ni1 S2 97.84(3) 3_655 . ?
S1 Ni1 S2 82.11(3) . . ?
S2 Ni1 S2 171.58(5) 3_655 . ?
S1 Ni1 Ni2 130.56(3) 3_655 . ?
S1 Ni1 Ni2 48.97(2) . . ?
S2 Ni1 Ni2 124.87(3) 3_655 . ?
S2 Ni1 Ni2 49.36(2) . . ?
S1 Ni1 Ni2 48.97(2) 3_655 3_655 ?
S1 Ni1 Ni2 130.56(3) . 3_655 ?
S2 Ni1 Ni2 49.36(2) 3_655 3_655 ?
S2 Ni1 Ni2 124.87(3) . 3_655 ?
Ni2 Ni1 Ni2 114.35(3) . 3_655 ?
S1 Ni2 S3 97.80(4) . . ?
S1 Ni2 S4 173.75(4) . . ?
S3 Ni2 S4 81.59(3) . . ?
S1 Ni2 S2 82.25(4) . . ?
S3 Ni2 S2 172.02(4) . . ?
S4 Ni2 S2 99.22(3) . . ?
S1 Ni2 Ni1 48.81(3) . . ?
S3 Ni2 Ni1 124.92(3) . . ?
S4 Ni2 Ni1 136.24(3) . . ?
S2 Ni2 Ni1 49.71(2) . . ?
S5 Ni3 S4 174.85(4) . . ?
S5 Ni3 S3 97.92(3) . . ?
S4 Ni3 S3 81.58(3) . . ?
S5 Ni3 S6 82.44(3) . . ?
S4 Ni3 S6 99.40(3) . . ?
S3 Ni3 S6 164.69(4) . . ?
S5 Ni3 Ni4 49.63(2) . . ?
S4 Ni3 Ni4 134.92(3) . . ?
S3 Ni3 Ni4 119.94(3) . . ?
S6 Ni3 Ni4 49.50(2) . . ?
S6 Ni4 S6 171.12(5) 3_655 . ?
S6 Ni4 S5 98.66(3) 3_655 . ?
S6 Ni4 S5 82.12(3) . . ?
S6 Ni4 S5 82.12(3) 3_655 3_655 ?
S6 Ni4 S5 98.66(3) . 3_655 ?
S5 Ni4 S5 170.02(5) . 3_655 ?
S6 Ni4 Ni3 49.71(2) 3_655 3_655 ?
S6 Ni4 Ni3 124.78(3) . 3_655 ?
S5 Ni4 Ni3 137.90(3) . 3_655 ?
S5 Ni4 Ni3 48.99(2) 3_655 3_655 ?
S6 Ni4 Ni3 124.78(3) 3_655 . ?
S6 Ni4 Ni3 49.70(2) . . ?
S5 Ni4 Ni3 48.99(2) . . ?
S5 Ni4 Ni3 137.90(3) 3_655 . ?
Ni3 Ni4 Ni3 120.91(3) 3_655 . ?
C1 S1 Ni1 114.27(12) . . ?
C1 S1 Ni2 113.78(12) . . ?
Ni1 S1 Ni2 82.23(3) . . ?
C8 S2 Ni2 105.24(13) . . ?
C8 S2 Ni1 107.08(12) . . ?
Ni2 S2 Ni1 80.93(3) . . ?
C15 S3 Ni2 104.10(12) . . ?
C15 S3 Ni3 107.86(12) . . ?
Ni2 S3 Ni3 86.40(3) . . ?
C22 S4 Ni3 115.88(11) . . ?
C22 S4 Ni2 115.01(12) . . ?
Ni3 S4 Ni2 86.77(3) . . ?
C29 S5 Ni3 114.63(11) . . ?
C29 S5 Ni4 116.90(12) . . ?
Ni3 S5 Ni4 81.38(3) . . ?
C36 S6 Ni4 101.34(11) . . ?
C36 S6 Ni3 112.28(12) . . ?
Ni4 S6 Ni3 80.80(3) . . ?

loop_
_geom_bond_atom_site_label_1
_geom_bond_atom_site_label_2
_geom_bond_distance
_geom_bond_site_symmetry_2
_geom_bond_publ_flag
C1 C2 1.518(5) . ?
C1 S1 1.828(3) . ?
C1 H8A 0.9900 . ?
C1 H8B 0.9900 . ?
C2 C7 1.385(5) . ?
C2 C3 1.387(5) . ?
C3 C4 1.384(5) . ?
C3 H10 0.9500 . ?
C4 C5 1.378(5) . ?
C4 H11 0.9500 . ?
C5 C6 1.376(5) . ?
C5 H12 0.9500 . ?
C6 C7 1.391(5) . ?
C6 H13 0.9500 . ?
C7 H14 0.9500 . ?
C8 C9 1.509(5) . ?
C8 S2 1.847(4) . ?
C8 H1A 0.9900 . ?
C8 H1B 0.9900 . ?
C9 C10 1.390(5) . ?
C9 C14 1.395(5) . ?
C10 C11 1.389(5) . ?
C10 H3 0.9500 . ?
C11 C12 1.384(6) . ?
C11 H4 0.9500 . ?
C12 C13 1.376(6) . ?
C12 H5 0.9500 . ?
C13 C14 1.379(6) . ?
C13 H6 0.9500 . ?
C14 H7 0.9500 . ?
C15 C16 1.500(5) . ?
C15 S3 1.839(3) . ?
C15 H15A 0.9900 . ?
C15 H15B 0.9900 . ?
C16 C21 1.389(5) . ?
C16 C17 1.394(5) . ?
C17 C18 1.384(5) . ?
C17 H21 0.9500 . ?
C18 C19 1.385(6) . ?
C18 H20 0.9500 . ?
C19 C20 1.380(6) . ?
C19 H19 0.9500 . ?
C20 C21 1.392(5) . ?
C20 H18 0.9500 . ?
C21 H17 0.9500 . ?
C22 C23 1.500(4) . ?
C22 S4 1.839(3) . ?
C22 H22A 0.9900 . ?
C22 H22B 0.9900 . ?
C23 C28 1.374(5) . ?
C23 C24 1.387(5) . ?
C24 C25 1.386(6) . ?
C24 H28 0.9500 . ?
C25 C26 1.368(7) . ?
C25 H27 0.9500 . ?
C26 C27 1.367(7) . ?
C26 H26 0.9500 . ?
C27 C28 1.403(6) . ?
C27 H25 0.9500 . ?
C28 H24 0.9500 . ?
C29 C30 1.497(5) . ?
C29 S5 1.837(3) . ?
C29 H29A 0.9900 . ?
C29 H29B 0.9900 . ?
C30 C31 1.392(5) . ?
C30 C35 1.400(5) . ?
C31 C32 1.377(5) . ?
C31 H35 0.9500 . ?
C32 C33 1.391(6) . ?
C32 H34 0.9500 . ?
C33 C34 1.376(6) . ?
C33 H33 0.9500 . ?
C34 C35 1.381(5) . ?
C34 H32 0.9500 . ?
C35 H31 0.9500 . ?
C36 C37 1.501(5) . ?
C36 S6 1.846(3) . ?
C36 H36A 0.9900 . ?
C36 H36B 0.9900 . ?
C37 C42 1.387(5) . ?
C37 C38 1.389(5) . ?
C38 C39 1.375(5) . ?
C38 H42 0.9500 . ?
C39 C40 1.390(6) . ?
C39 H41 0.9500 . ?
C40 C41 1.383(6) . ?
C40 H40 0.9500 . ?
C41 C42 1.388(5) . ?
C41 H39 0.9500 . ?
C42 H38 0.9500 . ?
Ni1 S1 2.1832(9) 3_655 ?
Ni1 S1 2.1832(9) . ?
Ni1 S2 2.2205(9) 3_655 ?
Ni1 S2 2.2205(9) . ?
Ni1 Ni2 2.8746(6) . ?
Ni1 Ni2 2.8746(6) 3_655 ?
Ni2 S1 2.1885(9) . ?
Ni2 S3 2.1930(9) . ?
Ni2 S4 2.1934(9) . ?
Ni2 S2 2.2090(9) . ?
Ni3 S5 2.1784(9) . ?
Ni3 S4 2.1855(9) . ?
Ni3 S3 2.2014(9) . ?
Ni3 S6 2.2054(9) . ?
Ni3 Ni4 2.8543(5) . ?
Ni4 S6 2.1987(8) 3_655 ?
Ni4 S6 2.1987(8) . ?
Ni4 S5 2.1993(8) . ?
Ni4 S5 2.1993(8) 3_655 ?

loop_
_geom_torsion_atom_site_label_1
_geom_torsion_atom_site_label_2
_geom_torsion_atom_site_label_3
_geom_torsion_atom_site_label_4
_geom_torsion
_geom_torsion_site_symmetry_1
_geom_torsion_site_symmetry_2
_geom_torsion_site_symmetry_3
_geom_torsion_site_symmetry_4
_geom_torsion_publ_flag
S1 C1 C2 C7 -139.0(3) . . . . ?
S1 C1 C2 C3 44.8(4) . . . . ?
C7 C2 C3 C4 -1.8(5) . . . . ?
C1 C2 C3 C4 174.5(3) . . . . ?
C2 C3 C4 C5 0.2(6) . . . . ?
C3 C4 C5 C6 0.9(6) . . . . ?
C4 C5 C6 C7 -0.4(6) . . . . ?
C3 C2 C7 C6 2.2(5) . . . . ?
C1 C2 C7 C6 -174.1(3) . . . . ?
C5 C6 C7 C2 -1.2(6) . . . . ?
S2 C8 C9 C10 104.2(3) . . . . ?
S2 C8 C9 C14 -76.8(4) . . . . ?
C14 C9 C10 C11 0.1(5) . . . . ?
C8 C9 C10 C11 179.1(3) . . . . ?
C9 C10 C11 C12 0.4(6) . . . . ?
C10 C11 C12 C13 0.0(6) . . . . ?
C11 C12 C13 C14 -0.9(6) . . . . ?
C12 C13 C14 C9 1.5(6) . . . . ?
C10 C9 C14 C13 -1.0(6) . . . . ?
C8 C9 C14 C13 180.0(3) . . . . ?
S3 C15 C16 C21 -97.9(3) . . . . ?
S3 C15 C16 C17 82.7(4) . . . . ?
C21 C16 C17 C18 -0.3(6) . . . . ?
C15 C16 C17 C18 179.2(4) . . . . ?
C16 C17 C18 C19 -0.4(6) . . . . ?
C17 C18 C19 C20 0.8(6) . . . . ?
C18 C19 C20 C21 -0.4(6) . . . . ?
C17 C16 C21 C20 0.6(5) . . . . ?
C15 C16 C21 C20 -178.9(3) . . . . ?
C19 C20 C21 C16 -0.2(6) . . . . ?
S4 C22 C23 C28 90.4(4) . . . . ?
S4 C22 C23 C24 -87.7(3) . . . . ?
C28 C23 C24 C25 0.1(5) . . . . ?
C22 C23 C24 C25 178.2(3) . . . . ?
C23 C24 C25 C26 0.0(6) . . . . ?
C24 C25 C26 C27 0.0(6) . . . . ?
C25 C26 C27 C28 -0.2(6) . . . . ?
C24 C23 C28 C27 -0.2(6) . . . . ?
C22 C23 C28 C27 -178.3(4) . . . . ?
C26 C27 C28 C23 0.3(7) . . . . ?
S5 C29 C30 C31 73.7(4) . . . . ?
S5 C29 C30 C35 -106.1(3) . . . . ?
C35 C30 C31 C32 0.7(5) . . . . ?
C29 C30 C31 C32 -179.2(4) . . . . ?
C30 C31 C32 C33 0.4(6) . . . . ?
C31 C32 C33 C34 -1.0(6) . . . . ?
C32 C33 C34 C35 0.7(6) . . . . ?
C33 C34 C35 C30 0.4(6) . . . . ?
C31 C30 C35 C34 -1.0(5) . . . . ?
C29 C30 C35 C34 178.8(3) . . . . ?
S6 C36 C37 C42 -87.2(4) . . . . ?
S6 C36 C37 C38 92.4(4) . . . . ?
C42 C37 C38 C39 0.5(6) . . . . ?
C36 C37 C38 C39 -179.1(3) . . . . ?
C37 C38 C39 C40 0.5(6) . . . . ?
C38 C39 C40 C41 -1.6(6) . . . . ?
C39 C40 C41 C42 1.7(6) . . . . ?
C38 C37 C42 C41 -0.5(5) . . . . ?
C36 C37 C42 C41 179.1(3) . . . . ?
C40 C41 C42 C37 -0.7(6) . . . . ?
C2 C1 S1 Ni1 -177.9(2) . . . . ?
C2 C1 S1 Ni2 90.0(3) . . . . ?
C9 C8 S2 Ni2 67.4(3) . . . . ?
C9 C8 S2 Ni1 152.4(2) . . . . ?
C16 C15 S3 Ni2 -160.6(2) . . . . ?
C16 C15 S3 Ni3 -69.8(2) . . . . ?
C23 C22 S4 Ni3 -128.5(2) . . . . ?
C23 C22 S4 Ni2 132.4(2) . . . . ?
C30 C29 S5 Ni3 -168.7(2) . . . . ?
C30 C29 S5 Ni4 98.6(2) . . . . ?
C37 C36 S6 Ni4 -157.5(2) . . . . ?
C37 C36 S6 Ni3 -72.9(3) . . . . ?
